data_7122449
loop_
_publ_author_name
'Bayne, J. M.'
'Fasano, V.'
'Szkop, K. M.'
'Ingleson, M. J.'
'Stephan, D. W.'

_publ_section_title
;
 Phosphorous(v) Lewis acids: water/base tolerant
 P<sub>3</sub>-trimethylated trications.
;
_journal_issue 88
_journal_name_full 'Chemical communications (Cambridge, England)'
_journal_page_first 12467
_journal_page_last 12470
_journal_paper_doi 10.1039/c8cc06564k
_journal_volume 54
_journal_year 2018
_chemical_formula_sum 'C50 H55 F9 N O10 P3 S3'
_chemical_formula_weight 1190.04
_space_group_crystal_system triclinic
_space_group_IT_number 2
_space_group_name_Hall '-P 1'
_space_group_name_H-M_alt 'P -1'
_symmetry_space_group_name_Hall '-P 1'
_symmetry_space_group_name_H-M 'P -1'
_atom_sites_solution_hydrogens geom
_audit_creation_method SHELXL-2014/7
_audit_update_record
;
2018-08-11 deposited with the CCDC.
2018-10-12 downloaded from the CCDC.
;
_cell_angle_alpha 77.042(2)
_cell_angle_beta 81.897(2)
_cell_angle_gamma 72.530(3)
_cell_formula_units_Z 2
_cell_length_a 12.7151(9)
_cell_length_b 14.6939(11)
_cell_length_c 15.3772(12)
_cell_measurement_reflns_used 9900
_cell_measurement_temperature 396(2)
_cell_measurement_theta_max 27.40
_cell_measurement_theta_min 2.53
_cell_volume 2662.3(3)
_computing_cell_refinement 'Bruker SAINT'
_computing_data_collection 'Bruker APEX2'
_computing_data_reduction 'Bruker SAINT'
_computing_molecular_graphics 'Bruker SHELXTL'
_computing_publication_material 'Bruker SHELXTL'
_computing_structure_refinement 'SHELXL-2014 (Sheldrick 2014)'
_computing_structure_solution 'SHELXS-97 (Sheldrick 2008)'
_diffrn_ambient_temperature 396(2)
_diffrn_measured_fraction_theta_full 0.998
_diffrn_measured_fraction_theta_max 0.991
_diffrn_measurement_device_type 'Bruker APEX-II CCD'
_diffrn_measurement_method '\f and \w scans'
_diffrn_radiation_type MoK\a
_diffrn_radiation_wavelength 0.71073
_diffrn_reflns_av_R_equivalents 0.0335
_diffrn_reflns_av_unetI/netI 0.0392
_diffrn_reflns_Laue_measured_fraction_full 0.998
_diffrn_reflns_Laue_measured_fraction_max 0.991
_diffrn_reflns_limit_h_max 16
_diffrn_reflns_limit_h_min -16
_diffrn_reflns_limit_k_max 19
_diffrn_reflns_limit_k_min -19
_diffrn_reflns_limit_l_max 19
_diffrn_reflns_limit_l_min -19
_diffrn_reflns_number 44853
_diffrn_reflns_point_group_measured_fraction_full 0.998
_diffrn_reflns_point_group_measured_fraction_max 0.991
_diffrn_reflns_theta_full 25.242
_diffrn_reflns_theta_max 27.568
_diffrn_reflns_theta_min 1.684
_exptl_absorpt_coefficient_mu 0.319
_exptl_absorpt_correction_type none
_exptl_crystal_colour colourless
_exptl_crystal_density_diffrn 1.485
_exptl_crystal_description block
_exptl_crystal_F_000 1232
_exptl_crystal_size_max 0.160
_exptl_crystal_size_mid 0.100
_exptl_crystal_size_min 0.060
_refine_diff_density_max 2.447
_refine_diff_density_min -0.852
_refine_diff_density_rms 0.075
_refine_ls_extinction_method none
_refine_ls_goodness_of_fit_ref 1.035
_refine_ls_hydrogen_treatment constr
_refine_ls_matrix_type full
_refine_ls_number_parameters 688
_refine_ls_number_reflns 12195
_refine_ls_number_restraints 0
_refine_ls_restrained_S_all 1.035
_refine_ls_R_factor_all 0.0692
_refine_ls_R_factor_gt 0.0485
_refine_ls_shift/su_max 0.001
_refine_ls_shift/su_mean 0.000
_refine_ls_structure_factor_coef Fsqd
_refine_ls_weighting_details 'w=1/[\s^2^(Fo^2^)+(0.0632P)^2^+3.1432P] where P=(Fo^2^+2Fc^2^)/3'
_refine_ls_weighting_scheme calc
_refine_ls_wR_factor_gt 0.1235
_refine_ls_wR_factor_ref 0.1353
_reflns_Friedel_coverage 0.000
_reflns_number_gt 9345
_reflns_number_total 12195
_reflns_threshold_expression 'I > 2\s(I)'
_cod_data_source_file c8cc06564k2.cif
_cod_data_source_block q
_cod_depositor_comments 'Adding full bibliography for 7122448--7122449.cif.'
_cod_database_code 7122449
_shelx_shelxl_version_number 2014/7
_shelx_space_group_comment
;
The symmetry employed for this shelxl refinement is uniquely defined
by the following loop, which should always be used as a source of
symmetry information in preference to the above space-group names.
They are only intended as comments.
;
_shelx_estimated_absorpt_t_min 0.951
_shelx_estimated_absorpt_t_max 0.981

loop_
_space_group_symop_operation_xyz
'x, y, z'
'-x, -y, -z'

loop_
_atom_site_label
_atom_site_type_symbol
_atom_site_fract_x
_atom_site_fract_y
_atom_site_fract_z
_atom_site_U_iso_or_equiv
_atom_site_adp_type
_atom_site_occupancy
_atom_site_site_symmetry_order
_atom_site_calc_flag
_atom_site_refinement_flags_posn
_atom_site_refinement_flags_adp
S2 S 0.70459(5) 0.48771(5) 0.33312(5) 0.02873(16) Uani 1 1 d . .
O7 O 0.65094(18) 0.43159(17) 0.29728(15) 0.0423(5) Uani 1 1 d . .
O8 O 0.6513(2) 0.59048(16) 0.31690(16) 0.0510(6) Uani 1 1 d . .
O9 O 0.73758(17) 0.44736(16) 0.42370(13) 0.0358(5) Uani 1 1 d . .
C48 C 0.8337(2) 0.4749(3) 0.2634(2) 0.0373(7) Uani 1 1 d . .
F4 F 0.81618(17) 0.51996(17) 0.18000(12) 0.0556(6) Uani 1 1 d . .
F5 F 0.90308(18) 0.5100(2) 0.29366(16) 0.0703(7) Uani 1 1 d . .
F6 F 0.88332(16) 0.38132(15) 0.26284(14) 0.0550(6) Uani 1 1 d . .
S3 S 1.27845(5) 0.40508(5) 0.13454(4) 0.02440(15) Uani 1 1 d . .
P1 P 0.42788(5) 0.75593(4) 0.42618(4) 0.01459(13) Uani 1 1 d . .
P2 P 0.08819(5) 0.66337(4) 0.36403(4) 0.01555(13) Uani 1 1 d . .
P3 P 0.39477(5) 0.68454(4) 0.12315(4) 0.01446(13) Uani 1 1 d . .
F7 F 1.16376(15) 0.37473(14) 0.02019(13) 0.0445(5) Uani 1 1 d . .
F8 F 1.14214(18) 0.52547(14) 0.01910(14) 0.0529(5) Uani 1 1 d . .
F9 F 1.06534(14) 0.44138(17) 0.12644(14) 0.0522(5) Uani 1 1 d . .
C1A C 0.37413(19) 0.56799(16) 0.34726(16) 0.0179(5) Uani 1 1 d . .
H1AA H 0.3892 0.5567 0.4088 0.027 Uiso 1 1 calc R U
H1AB H 0.3273 0.5296 0.3414 0.027 Uiso 1 1 calc R U
H1AC H 0.4423 0.5501 0.3112 0.027 Uiso 1 1 calc R U
C98 C -0.5414(3) 0.8415(3) 0.8425(2) 0.0549(10) Uani 1 1 d . .
H98A H -0.5307 0.8993 0.8547 0.082 Uiso 1 1 calc R U
H98B H -0.6187 0.8452 0.8512 0.082 Uiso 1 1 calc R U
H98C H -0.5012 0.7857 0.8825 0.082 Uiso 1 1 calc R U
O6 O -0.4633(2) 0.7423(2) 0.64307(16) 0.0534(7) Uani 1 1 d . .
O10 O 1.36784(16) 0.40609(15) 0.06570(14) 0.0342(5) Uani 1 1 d . .
O11 O 1.25574(16) 0.48251(15) 0.18436(14) 0.0350(5) Uani 1 1 d . .
O12 O 1.27795(19) 0.31154(16) 0.18716(15) 0.0422(5) Uani 1 1 d . .
C1 C 0.6923(2) 0.9203(2) 0.3547(2) 0.0310(6) Uani 1 1 d . .
H1 H 0.7459 0.9538 0.3411 0.037 Uiso 1 1 calc R U
C2 C 0.6250(2) 0.9254(2) 0.4330(2) 0.0315(6) Uani 1 1 d . .
H9 H 0.6343 0.9614 0.4725 0.038 Uiso 1 1 calc R U
C3 C 0.5435(2) 0.87710(19) 0.45322(18) 0.0246(5) Uani 1 1 d . .
H10 H 0.4978 0.8813 0.5059 0.029 Uiso 1 1 calc R U
C4 C 0.53011(19) 0.82233(17) 0.39443(16) 0.0176(5) Uani 1 1 d . .
C5 C 0.39019(18) 0.74112(17) 0.32204(15) 0.0148(4) Uani 1 1 d . .
H11 H 0.3549 0.8059 0.2905 0.018 Uiso 1 1 calc R U
H12 H 0.4591 0.7178 0.2872 0.018 Uiso 1 1 calc R U
C6 C 0.31567(17) 0.67637(16) 0.31573(15) 0.0137(4) Uani 1 1 d . .
C7 C 0.20428(18) 0.70846(17) 0.37271(15) 0.0154(4) Uani 1 1 d . .
H26 H 0.1790 0.7789 0.3584 0.018 Uiso 1 1 calc R U
H27 H 0.2205 0.6907 0.4350 0.018 Uiso 1 1 calc R U
C8 C -0.0150(2) 0.69515(18) 0.45321(17) 0.0212(5) Uani 1 1 d . .
C9 C 0.0090(2) 0.7127(2) 0.53143(19) 0.0351(7) Uani 1 1 d . .
H22 H 0.0795 0.7160 0.5375 0.042 Uiso 1 1 calc R U
C10 C -0.0735(3) 0.7257(3) 0.6016(2) 0.0455(9) Uani 1 1 d . .
H23 H -0.0579 0.7381 0.6544 0.055 Uiso 1 1 calc R U
C11 C -0.1769(3) 0.7203(2) 0.5931(2) 0.0434(9) Uani 1 1 d . .
H2 H -0.2310 0.7285 0.6404 0.052 Uiso 1 1 calc R U
C12 C 0.1313(2) 0.9478(2) 0.5659(2) 0.0324(6) Uani 1 1 d . .
H3 H 0.0708 0.9872 0.5940 0.039 Uiso 1 1 calc R U
C13 C 0.1852(2) 0.8573(2) 0.61189(19) 0.0331(7) Uani 1 1 d . .
H46 H 0.1608 0.8362 0.6708 0.040 Uiso 1 1 calc R U
C14 C 0.2757(2) 0.7975(2) 0.57089(17) 0.0248(5) Uani 1 1 d . .
H45 H 0.3121 0.7366 0.6020 0.030 Uiso 1 1 calc R U
C15 C 0.31094(18) 0.82966(17) 0.48282(16) 0.0179(5) Uani 1 1 d . .
C16 C 0.4852(2) 0.64394(17) 0.49844(16) 0.0201(5) Uani 1 1 d . .
H4 H 0.5095 0.6566 0.5497 0.030 Uiso 1 1 calc R U
H5 H 0.5469 0.6052 0.4670 0.030 Uiso 1 1 calc R U
H6 H 0.4300 0.6096 0.5176 0.030 Uiso 1 1 calc R U
C17 C 0.6805(2) 0.8660(2) 0.2967(2) 0.0312(6) Uani 1 1 d . .
H8 H 0.7266 0.8623 0.2442 0.037 Uiso 1 1 calc R U
C18 C 0.6001(2) 0.8163(2) 0.31611(18) 0.0244(5) Uani 1 1 d . .
H7 H 0.5928 0.7791 0.2769 0.029 Uiso 1 1 calc R U
C19 C 0.02698(18) 0.71959(18) 0.25984(16) 0.0177(5) Uani 1 1 d . .
C20 C 0.0258(2) 0.6660(2) 0.19622(18) 0.0262(6) Uani 1 1 d . .
H18 H 0.0550 0.5988 0.2076 0.031 Uiso 1 1 calc R U
C21 C -0.0194(2) 0.7139(2) 0.11542(19) 0.0331(6) Uani 1 1 d . .
H17 H -0.0207 0.6786 0.0726 0.040 Uiso 1 1 calc R U
C22 C -0.0620(2) 0.8134(2) 0.09875(19) 0.0316(6) Uani 1 1 d . .
H16 H -0.0917 0.8450 0.0445 0.038 Uiso 1 1 calc R U
C23 C -0.0611(2) 0.8666(2) 0.16201(19) 0.0285(6) Uani 1 1 d . .
H15 H -0.0901 0.9338 0.1501 0.034 Uiso 1 1 calc R U
C24 C -0.0173(2) 0.82062(18) 0.24280(18) 0.0226(5) Uani 1 1 d . .
H14 H -0.0173 0.8565 0.2855 0.027 Uiso 1 1 calc R U
C25 C 0.1254(2) 0.53428(17) 0.37760(18) 0.0222(5) Uani 1 1 d . .
H21 H 0.0598 0.5133 0.3828 0.033 Uiso 1 1 calc R U
H20 H 0.1641 0.5054 0.4307 0.033 Uiso 1 1 calc R U
H19 H 0.1724 0.5147 0.3266 0.033 Uiso 1 1 calc R U
C26 C -0.1209(2) 0.6900(2) 0.4448(2) 0.0296(6) Uani 1 1 d . .
H25 H -0.1374 0.6781 0.3921 0.036 Uiso 1 1 calc R U
C27 C -0.2015(2) 0.7028(2) 0.5154(2) 0.0374(7) Uani 1 1 d . .
H24 H -0.2721 0.6996 0.5100 0.045 Uiso 1 1 calc R U
C28 C 0.28962(18) 0.69787(17) 0.21628(15) 0.0149(4) Uani 1 1 d . .
H42 H 0.2438 0.7646 0.2040 0.018 Uiso 1 1 calc R U
H41 H 0.2432 0.6573 0.2127 0.018 Uiso 1 1 calc R U
C29 C 0.47904(19) 0.76665(18) 0.10841(15) 0.0177(5) Uani 1 1 d . .
C30 C 0.5925(2) 0.73330(19) 0.08826(17) 0.0236(5) Uani 1 1 d . .
H28 H 0.6250 0.6682 0.0851 0.028 Uiso 1 1 calc R U
C31 C 0.6572(2) 0.7973(2) 0.0729(2) 0.0304(6) Uani 1 1 d . .
H32 H 0.7330 0.7751 0.0591 0.037 Uiso 1 1 calc R U
C32 C 0.6097(2) 0.8936(2) 0.07803(19) 0.0294(6) Uani 1 1 d . .
H29 H 0.6533 0.9362 0.0675 0.035 Uiso 1 1 calc R U
C33 C 0.4965(2) 0.9271(2) 0.09887(18) 0.0276(6) Uani 1 1 d . .
H30 H 0.4648 0.9919 0.1032 0.033 Uiso 1 1 calc R U
C34 C 0.4308(2) 0.86452(18) 0.11316(16) 0.0209(5) Uani 1 1 d . .
H31 H 0.3549 0.8874 0.1259 0.025 Uiso 1 1 calc R U
C35 C 0.48289(19) 0.56376(17) 0.13177(17) 0.0203(5) Uani 1 1 d . .
H33 H 0.5309 0.5584 0.0779 0.030 Uiso 1 1 calc R U
H34 H 0.4388 0.5192 0.1401 0.030 Uiso 1 1 calc R U
H35 H 0.5265 0.5485 0.1819 0.030 Uiso 1 1 calc R U
C36 C 0.31306(19) 0.71482(18) 0.02885(15) 0.0176(5) Uani 1 1 d . .
C37 C 0.2309(2) 0.8028(2) 0.01422(17) 0.0255(6) Uani 1 1 d . .
H40 H 0.2194 0.8464 0.0524 0.031 Uiso 1 1 calc R U
C38 C 0.1666(2) 0.8252(2) -0.05692(19) 0.0328(6) Uani 1 1 d . .
H39 H 0.1120 0.8841 -0.0670 0.039 Uiso 1 1 calc R U
C39 C 0.1834(2) 0.7599(2) -0.11346(19) 0.0344(7) Uani 1 1 d . .
H38 H 0.1392 0.7747 -0.1608 0.041 Uiso 1 1 calc R U
C40 C 0.2651(3) 0.6732(2) -0.10000(19) 0.0351(7) Uani 1 1 d . .
H37 H 0.2769 0.6303 -0.1389 0.042 Uiso 1 1 calc R U
C41 C 0.3302(2) 0.6497(2) -0.02830(18) 0.0268(6) Uani 1 1 d . .
H36 H 0.3848 0.5908 -0.0186 0.032 Uiso 1 1 calc R U
C42 C 0.2570(2) 0.92096(19) 0.43642(18) 0.0243(5) Uani 1 1 d . .
H44 H 0.2811 0.9424 0.3775 0.029 Uiso 1 1 calc R U
C43 C 0.1666(2) 0.9800(2) 0.4788(2) 0.0312(6) Uani 1 1 d . .
H43 H 0.1302 1.0411 0.4482 0.037 Uiso 1 1 calc R U
C99 C -0.4318(3) 0.8939(2) 0.7069(2) 0.0377(7) Uani 1 1 d . .
H99A H -0.4380 0.9431 0.7407 0.057 Uiso 1 1 calc R U
H99B H -0.3563 0.8548 0.7028 0.057 Uiso 1 1 calc R U
H99C H -0.4545 0.9241 0.6479 0.057 Uiso 1 1 calc R U
N1 N -0.50156(19) 0.83307(18) 0.75103(17) 0.0327(5) Uani 1 1 d . .
C47 C -0.5061(3) 0.7597(3) 0.7159(2) 0.0417(8) Uani 1 1 d . .
H48 H -0.5453 0.7179 0.7499 0.050 Uiso 1 1 calc R U
C49 C 1.1565(2) 0.4384(2) 0.07211(19) 0.0295(6) Uani 1 1 d . .
S1 S 0.10815(5) 1.01349(4) 0.18458(4) 0.02038(14) Uani 1 1 d . .
F1 F 0.16868(16) 1.12836(15) 0.26167(13) 0.0478(5) Uani 1 1 d . .
F2 F 0.09514(17) 1.19822(13) 0.13793(16) 0.0553(6) Uani 1 1 d . .
F3 F 0.26075(15) 1.10488(14) 0.13619(13) 0.0448(5) Uani 1 1 d . .
O2 O 0.18815(15) 0.93273(13) 0.23344(13) 0.0301(4) Uani 1 1 d . .
O3 O 0.10899(18) 1.01024(15) 0.09198(13) 0.0342(5) Uani 1 1 d . .
O4 O 0.00085(15) 1.03973(14) 0.23149(14) 0.0318(5) Uani 1 1 d . .
C44 C 0.1606(2) 1.1170(2) 0.17958(19) 0.0293(6) Uani 1 1 d . .

loop_
_atom_site_aniso_label
_atom_site_aniso_U_11
_atom_site_aniso_U_22
_atom_site_aniso_U_33
_atom_site_aniso_U_23
_atom_site_aniso_U_13
_atom_site_aniso_U_12
S2 0.0244(3) 0.0312(4) 0.0238(3) -0.0014(3) 0.0046(3) -0.0034(3)
O7 0.0384(12) 0.0519(14) 0.0418(13) -0.0004(11) -0.0125(10) -0.0224(10)
O8 0.0525(14) 0.0333(12) 0.0481(15) -0.0030(10) 0.0136(11) 0.0047(10)
O9 0.0340(11) 0.0514(13) 0.0201(10) -0.0023(9) 0.0009(8) -0.0137(10)
C48 0.0287(14) 0.054(2) 0.0290(16) -0.0073(14) 0.0040(12) -0.0145(14)
F4 0.0510(12) 0.0798(15) 0.0220(10) 0.0036(9) 0.0078(8) -0.0121(11)
F5 0.0545(13) 0.116(2) 0.0617(15) -0.0159(14) 0.0028(11) -0.0599(14)
F6 0.0389(10) 0.0594(13) 0.0545(13) -0.0211(10) 0.0011(9) 0.0098(9)
S3 0.0258(3) 0.0271(3) 0.0221(3) -0.0081(3) 0.0015(2) -0.0090(3)
P1 0.0145(3) 0.0175(3) 0.0121(3) -0.0038(2) -0.0017(2) -0.0040(2)
P2 0.0139(3) 0.0175(3) 0.0142(3) -0.0014(2) -0.0001(2) -0.0045(2)
P3 0.0136(3) 0.0177(3) 0.0118(3) -0.0041(2) -0.0008(2) -0.0031(2)
F7 0.0482(11) 0.0518(11) 0.0443(11) -0.0241(9) -0.0088(8) -0.0168(9)
F8 0.0633(13) 0.0396(11) 0.0534(13) 0.0048(9) -0.0257(10) -0.0111(9)
F9 0.0269(9) 0.0800(15) 0.0546(13) -0.0253(11) 0.0068(8) -0.0177(9)
C1A 0.0173(11) 0.0169(11) 0.0178(12) -0.0023(9) -0.0029(9) -0.0023(9)
C98 0.075(3) 0.052(2) 0.044(2) -0.0184(17) 0.0231(19) -0.032(2)
O6 0.0680(16) 0.0765(18) 0.0322(13) -0.0190(12) -0.0036(11) -0.0385(14)
O10 0.0295(10) 0.0412(12) 0.0355(12) -0.0170(9) 0.0097(8) -0.0136(9)
O11 0.0349(11) 0.0439(12) 0.0331(11) -0.0214(10) 0.0021(9) -0.0128(9)
O12 0.0532(14) 0.0352(12) 0.0363(13) 0.0045(10) -0.0072(10) -0.0163(10)
C1 0.0249(13) 0.0320(15) 0.0416(17) -0.0065(13) -0.0036(12) -0.0160(11)
C2 0.0315(14) 0.0296(14) 0.0402(17) -0.0148(13) -0.0051(12) -0.0120(12)
C3 0.0244(12) 0.0271(13) 0.0251(14) -0.0103(11) -0.0013(10) -0.0080(10)
C4 0.0164(11) 0.0181(11) 0.0183(12) -0.0024(9) -0.0038(9) -0.0046(9)
C5 0.0150(10) 0.0179(11) 0.0117(11) -0.0033(9) -0.0012(8) -0.0046(9)
C6 0.0128(10) 0.0172(11) 0.0116(11) -0.0037(9) -0.0012(8) -0.0042(8)
C7 0.0147(10) 0.0197(11) 0.0124(11) -0.0042(9) -0.0002(8) -0.0053(9)
C8 0.0187(11) 0.0204(12) 0.0174(12) 0.0024(9) 0.0027(9) -0.0012(9)
C9 0.0249(13) 0.0485(18) 0.0265(15) -0.0142(13) 0.0009(11) 0.0015(12)
C10 0.0383(17) 0.061(2) 0.0227(15) -0.0137(15) 0.0043(12) 0.0093(15)
C11 0.0322(16) 0.0347(16) 0.0375(18) 0.0047(14) 0.0178(13) 0.0110(13)
C12 0.0225(13) 0.0417(16) 0.0340(16) -0.0216(13) 0.0017(11) -0.0020(12)
C13 0.0305(14) 0.0463(18) 0.0235(15) -0.0141(13) 0.0080(11) -0.0114(13)
C14 0.0266(13) 0.0290(13) 0.0187(13) -0.0073(11) 0.0006(10) -0.0066(11)
C15 0.0151(10) 0.0231(12) 0.0173(12) -0.0083(10) -0.0012(9) -0.0048(9)
C16 0.0216(12) 0.0208(12) 0.0168(12) -0.0017(10) -0.0054(9) -0.0042(9)
C17 0.0227(13) 0.0445(17) 0.0299(15) -0.0095(13) 0.0047(11) -0.0158(12)
C18 0.0223(12) 0.0332(14) 0.0225(13) -0.0111(11) 0.0017(10) -0.0122(11)
C19 0.0153(10) 0.0239(12) 0.0146(11) 0.0004(9) -0.0024(8) -0.0088(9)
C20 0.0245(13) 0.0281(14) 0.0274(14) -0.0069(11) -0.0059(10) -0.0066(11)
C21 0.0318(14) 0.0480(18) 0.0234(14) -0.0091(13) -0.0085(11) -0.0125(13)
C22 0.0241(13) 0.0482(18) 0.0227(14) 0.0051(13) -0.0072(11) -0.0167(12)
C23 0.0233(13) 0.0279(14) 0.0312(15) 0.0088(11) -0.0067(11) -0.0111(11)
C24 0.0207(12) 0.0242(13) 0.0240(13) -0.0015(10) -0.0038(10) -0.0090(10)
C25 0.0228(12) 0.0182(12) 0.0253(13) -0.0014(10) -0.0014(10) -0.0079(10)
C26 0.0206(12) 0.0308(14) 0.0327(15) 0.0014(12) 0.0022(11) -0.0074(11)
C27 0.0215(13) 0.0333(16) 0.0440(19) 0.0056(14) 0.0101(12) -0.0029(12)
C28 0.0127(10) 0.0181(11) 0.0130(11) -0.0028(9) -0.0002(8) -0.0037(8)
C29 0.0184(11) 0.0239(12) 0.0118(11) -0.0029(9) 0.0007(8) -0.0086(9)
C30 0.0194(12) 0.0283(13) 0.0253(14) -0.0107(11) 0.0030(10) -0.0078(10)
C31 0.0215(13) 0.0408(16) 0.0334(16) -0.0124(13) 0.0044(11) -0.0143(12)
C32 0.0327(14) 0.0358(15) 0.0252(14) -0.0034(12) 0.0016(11) -0.0212(12)
C33 0.0342(14) 0.0230(13) 0.0249(14) -0.0010(11) -0.0004(11) -0.0103(11)
C34 0.0220(12) 0.0218(12) 0.0170(12) -0.0005(10) 0.0010(9) -0.0070(10)
C35 0.0190(11) 0.0200(12) 0.0198(12) -0.0051(10) -0.0009(9) -0.0016(9)
C36 0.0181(11) 0.0242(12) 0.0108(11) -0.0011(9) -0.0017(8) -0.0077(9)
C37 0.0243(12) 0.0287(14) 0.0183(13) -0.0037(10) -0.0017(10) -0.0001(10)
C38 0.0248(13) 0.0409(16) 0.0245(15) 0.0040(12) -0.0052(11) -0.0028(12)
C39 0.0341(15) 0.0526(19) 0.0186(14) 0.0041(13) -0.0114(11) -0.0191(14)
C40 0.0477(17) 0.0410(17) 0.0224(14) -0.0076(12) -0.0107(12) -0.0162(14)
C41 0.0346(14) 0.0262(13) 0.0204(13) -0.0041(11) -0.0075(11) -0.0076(11)
C42 0.0238(12) 0.0285(13) 0.0192(13) -0.0059(11) -0.0030(10) -0.0035(10)
C43 0.0248(13) 0.0308(14) 0.0339(16) -0.0114(12) -0.0065(11) 0.0039(11)
C99 0.0380(16) 0.0375(17) 0.0391(18) -0.0002(14) -0.0052(13) -0.0168(13)
N1 0.0302(12) 0.0396(14) 0.0310(13) -0.0056(11) 0.0000(10) -0.0159(11)
C47 0.0452(18) 0.055(2) 0.0337(18) -0.0074(15) -0.0014(14) -0.0292(16)
C49 0.0298(14) 0.0316(15) 0.0290(15) -0.0092(12) 0.0004(11) -0.0101(12)
S1 0.0212(3) 0.0180(3) 0.0197(3) -0.0031(2) -0.0026(2) -0.0021(2)
F1 0.0564(12) 0.0599(12) 0.0434(11) -0.0296(10) 0.0029(9) -0.0290(10)
F2 0.0555(12) 0.0215(9) 0.0848(16) 0.0049(9) -0.0177(11) -0.0100(8)
F3 0.0382(10) 0.0553(12) 0.0476(11) -0.0159(9) 0.0131(8) -0.0262(9)
O2 0.0275(10) 0.0248(10) 0.0311(11) 0.0005(8) -0.0071(8) 0.0007(8)
O3 0.0482(12) 0.0344(11) 0.0226(10) -0.0075(8) -0.0065(9) -0.0123(9)
O4 0.0228(9) 0.0265(10) 0.0434(12) -0.0093(9) 0.0051(8) -0.0043(8)
C44 0.0293(14) 0.0297(14) 0.0306(15) -0.0081(12) -0.0018(11) -0.0095(11)

loop_
_atom_type_symbol
_atom_type_description
_atom_type_scat_dispersion_real
_atom_type_scat_dispersion_imag
_atom_type_scat_source
C C 0.0033 0.0016 'International Tables Vol C Tables 4.2.6.8 and 6.1.1.4'
H H 0.0000 0.0000 'International Tables Vol C Tables 4.2.6.8 and 6.1.1.4'
O O 0.0106 0.0060 'International Tables Vol C Tables 4.2.6.8 and 6.1.1.4'
F F 0.0171 0.0103 'International Tables Vol C Tables 4.2.6.8 and 6.1.1.4'
P P 0.1023 0.0942 'International Tables Vol C Tables 4.2.6.8 and 6.1.1.4'
S S 0.1246 0.1234 'International Tables Vol C Tables 4.2.6.8 and 6.1.1.4'
N N 0.0061 0.0033 'International Tables Vol C Tables 4.2.6.8 and 6.1.1.4'

loop_
_geom_angle_atom_site_label_1
_geom_angle_atom_site_label_2
_geom_angle_atom_site_label_3
_geom_angle
O8 S2 O7 114.14(15)
O8 S2 O9 114.28(14)
O7 S2 O9 115.26(13)
O8 S2 C48 104.55(15)
O7 S2 C48 101.95(15)
O9 S2 C48 104.65(13)
F4 C48 F5 108.8(3)
F4 C48 F6 108.0(3)
F5 C48 F6 107.4(3)
F4 C48 S2 110.9(2)
F5 C48 S2 111.6(2)
F6 C48 S2 110.0(2)
O12 S3 O10 115.67(13)
O12 S3 O11 115.38(14)
O10 S3 O11 113.65(12)
O12 S3 C49 103.13(14)
O10 S3 C49 103.67(13)
O11 S3 C49 102.98(13)
C16 P1 C15 110.53(12)
C16 P1 C4 109.19(11)
C15 P1 C4 107.60(11)
C16 P1 C5 113.51(11)
C15 P1 C5 110.34(11)
C4 P1 C5 105.38(11)
C25 P2 C19 110.45(12)
C25 P2 C8 106.61(12)
C19 P2 C8 107.91(11)
C25 P2 C7 112.65(11)
C19 P2 C7 110.86(11)
C8 P2 C7 108.13(11)
C35 P3 C36 110.11(12)
C35 P3 C29 108.68(11)
C36 P3 C29 109.51(11)
C35 P3 C28 112.55(11)
C36 P3 C28 102.31(10)
C29 P3 C28 113.51(11)
C6 C1A H1AA 109.5
C6 C1A H1AB 109.5
H1AA C1A H1AB 109.5
C6 C1A H1AC 109.5
H1AA C1A H1AC 109.5
H1AB C1A H1AC 109.5
N1 C98 H98A 109.5
N1 C98 H98B 109.5
H98A C98 H98B 109.5
N1 C98 H98C 109.5
H98A C98 H98C 109.5
H98B C98 H98C 109.5
C17 C1 C2 120.2(3)
C17 C1 H1 119.9
C2 C1 H1 119.9
C1 C2 C3 120.4(3)
C1 C2 H9 119.8
C3 C2 H9 119.8
C2 C3 C4 119.9(2)
C2 C3 H10 120.0
C4 C3 H10 120.0
C3 C4 C18 119.2(2)
C3 C4 P1 118.31(19)
C18 C4 P1 122.41(19)
C6 C5 P1 124.17(16)
C6 C5 H11 106.3
P1 C5 H11 106.3
C6 C5 H12 106.3
P1 C5 H12 106.3
H11 C5 H12 106.4
C1A C6 C28 111.20(18)
C1A C6 C5 111.07(18)
C28 C6 C5 106.70(18)
C1A C6 C7 111.09(18)
C28 C6 C7 107.75(17)
C5 C6 C7 108.86(17)
C6 C7 P2 120.33(16)
C6 C7 H26 107.2
P2 C7 H26 107.2
C6 C7 H27 107.2
P2 C7 H27 107.2
H26 C7 H27 106.9
C9 C8 C26 119.9(2)
C9 C8 P2 123.1(2)
C26 C8 P2 116.5(2)
C8 C9 C10 119.4(3)
C8 C9 H22 120.3
C10 C9 H22 120.3
C11 C10 C9 120.5(3)
C11 C10 H23 119.8
C9 C10 H23 119.8
C10 C11 C27 120.5(3)
C10 C11 H2 119.8
C27 C11 H2 119.8
C43 C12 C13 120.4(2)
C43 C12 H3 119.8
C13 C12 H3 119.8
C12 C13 C14 120.5(3)
C12 C13 H46 119.7
C14 C13 H46 119.7
C15 C14 C13 119.1(3)
C15 C14 H45 120.4
C13 C14 H45 120.4
C14 C15 C42 120.5(2)
C14 C15 P1 121.28(19)
C42 C15 P1 118.24(19)
P1 C16 H4 109.5
P1 C16 H5 109.5
H4 C16 H5 109.5
P1 C16 H6 109.5
H4 C16 H6 109.5
H5 C16 H6 109.5
C1 C17 C18 120.3(3)
C1 C17 H8 119.8
C18 C17 H8 119.8
C17 C18 C4 120.0(2)
C17 C18 H7 120.0
C4 C18 H7 120.0
C20 C19 C24 120.2(2)
C20 C19 P2 121.94(19)
C24 C19 P2 117.82(19)
C19 C20 C21 119.4(3)
C19 C20 H18 120.3
C21 C20 H18 120.3
C22 C21 C20 120.1(3)
C22 C21 H17 119.9
C20 C21 H17 119.9
C21 C22 C23 120.5(3)
C21 C22 H16 119.8
C23 C22 H16 119.8
C24 C23 C22 120.4(3)
C24 C23 H15 119.8
C22 C23 H15 119.8
C23 C24 C19 119.4(2)
C23 C24 H14 120.3
C19 C24 H14 120.3
P2 C25 H21 109.5
P2 C25 H20 109.5
H21 C25 H20 109.5
P2 C25 H19 109.5
H21 C25 H19 109.5
H20 C25 H19 109.5
C27 C26 C8 119.7(3)
C27 C26 H25 120.2
C8 C26 H25 120.2
C11 C27 C26 120.0(3)
C11 C27 H24 120.0
C26 C27 H24 120.0
C6 C28 P3 123.93(15)
C6 C28 H42 106.3
P3 C28 H42 106.3
C6 C28 H41 106.3
P3 C28 H41 106.3
H42 C28 H41 106.4
C30 C29 C34 119.8(2)
C30 C29 P3 119.63(19)
C34 C29 P3 120.56(18)
C31 C30 C29 119.9(2)
C31 C30 H28 120.1
C29 C30 H28 120.1
C32 C31 C30 120.3(2)
C32 C31 H32 119.8
C30 C31 H32 119.8
C31 C32 C33 120.1(3)
C31 C32 H29 120.0
C33 C32 H29 120.0
C34 C33 C32 120.3(3)
C34 C33 H30 119.9
C32 C33 H30 119.9
C33 C34 C29 119.7(2)
C33 C34 H31 120.1
C29 C34 H31 120.1
P3 C35 H33 109.5
P3 C35 H34 109.5
H33 C35 H34 109.5
P3 C35 H35 109.5
H33 C35 H35 109.5
H34 C35 H35 109.5
C41 C36 C37 119.9(2)
C41 C36 P3 120.17(19)
C37 C36 P3 119.89(19)
C38 C37 C36 120.0(3)
C38 C37 H40 120.0
C36 C37 H40 120.0
C37 C38 C39 119.9(3)
C37 C38 H39 120.0
C39 C38 H39 120.0
C40 C39 C38 120.4(3)
C40 C39 H38 119.8
C38 C39 H38 119.8
C39 C40 C41 120.1(3)
C39 C40 H37 120.0
C41 C40 H37 120.0
C36 C41 C40 119.6(3)
C36 C41 H36 120.2
C40 C41 H36 120.2
C15 C42 C43 119.5(3)
C15 C42 H44 120.2
C43 C42 H44 120.2
C12 C43 C42 119.9(3)
C12 C43 H43 120.0
C42 C43 H43 120.0
N1 C99 H99A 109.5
N1 C99 H99B 109.5
H99A C99 H99B 109.5
N1 C99 H99C 109.5
H99A C99 H99C 109.5
H99B C99 H99C 109.5
C47 N1 C99 120.0(3)
C47 N1 C98 122.4(3)
C99 N1 C98 115.8(3)
O6 C47 N1 125.7(3)
O6 C47 H48 117.1
N1 C47 H48 117.1
F9 C49 F8 107.1(2)
F9 C49 F7 107.4(2)
F8 C49 F7 107.2(2)
F9 C49 S3 111.4(2)
F8 C49 S3 112.0(2)
F7 C49 S3 111.48(19)
O3 S1 O4 115.78(13)
O3 S1 O2 114.24(12)
O4 S1 O2 114.65(12)
O3 S1 C44 102.84(13)
O4 S1 C44 103.36(12)
O2 S1 C44 103.63(13)
F2 C44 F1 108.0(2)
F2 C44 F3 107.7(2)
F1 C44 F3 107.8(2)
F2 C44 S1 111.5(2)
F1 C44 S1 110.6(2)
F3 C44 S1 111.18(19)

loop_
_geom_bond_atom_site_label_1
_geom_bond_atom_site_label_2
_geom_bond_distance
S2 O8 1.437(2)
S2 O7 1.448(2)
S2 O9 1.453(2)
S2 C48 1.814(3)
C48 F4 1.320(4)
C48 F5 1.326(4)
C48 F6 1.331(4)
S3 O12 1.431(2)
S3 O10 1.4410(19)
S3 O11 1.448(2)
S3 C49 1.821(3)
P1 C16 1.778(2)
P1 C15 1.798(2)
P1 C4 1.802(2)
P1 C5 1.810(2)
P2 C25 1.782(2)
P2 C19 1.796(2)
P2 C8 1.798(2)
P2 C7 1.821(2)
P3 C35 1.779(2)
P3 C36 1.799(2)
P3 C29 1.800(2)
P3 C28 1.818(2)
F7 C49 1.335(3)
F8 C49 1.330(3)
F9 C49 1.325(3)
C1A C6 1.539(3)
C1A H1AA 0.9600
C1A H1AB 0.9600
C1A H1AC 0.9600
C98 N1 1.446(4)
C98 H98A 0.9600
C98 H98B 0.9600
C98 H98C 0.9600
O6 C47 1.220(4)
C1 C17 1.372(4)
C1 C2 1.378(4)
C1 H1 0.9300
C2 C3 1.388(4)
C2 H9 0.9300
C3 C4 1.395(3)
C3 H10 0.9300
C4 C18 1.396(3)
C5 C6 1.556(3)
C5 H11 0.9700
C5 H12 0.9700
C6 C28 1.553(3)
C6 C7 1.559(3)
C7 H26 0.9700
C7 H27 0.9700
C8 C9 1.377(4)
C8 C26 1.397(4)
C9 C10 1.397(4)
C9 H22 0.9300
C10 C11 1.367(5)
C10 H23 0.9300
C11 C27 1.372(5)
C11 H2 0.9300
C12 C43 1.377(4)
C12 C13 1.380(4)
C12 H3 0.9300
C13 C14 1.390(4)
C13 H46 0.9300
C14 C15 1.388(4)
C14 H45 0.9300
C15 C42 1.391(4)
C16 H4 0.9600
C16 H5 0.9600
C16 H6 0.9600
C17 C18 1.390(4)
C17 H8 0.9300
C18 H7 0.9300
C19 C20 1.390(4)
C19 C24 1.398(3)
C20 C21 1.391(4)
C20 H18 0.9300
C21 C22 1.375(4)
C21 H17 0.9300
C22 C23 1.382(4)
C22 H16 0.9300
C23 C24 1.379(4)
C23 H15 0.9300
C24 H14 0.9300
C25 H21 0.9600
C25 H20 0.9600
C25 H19 0.9600
C26 C27 1.388(4)
C26 H25 0.9300
C27 H24 0.9300
C28 H42 0.9700
C28 H41 0.9700
C29 C30 1.391(3)
C29 C34 1.398(3)
C30 C31 1.388(4)
C30 H28 0.9300
C31 C32 1.377(4)
C31 H32 0.9300
C32 C33 1.390(4)
C32 H29 0.9300
C33 C34 1.382(4)
C33 H30 0.9300
C34 H31 0.9300
C35 H33 0.9600
C35 H34 0.9600
C35 H35 0.9600
C36 C41 1.390(3)
C36 C37 1.392(3)
C37 C38 1.379(4)
C37 H40 0.9300
C38 C39 1.386(4)
C38 H39 0.9300
C39 C40 1.375(4)
C39 H38 0.9300
C40 C41 1.391(4)
C40 H37 0.9300
C41 H36 0.9300
C42 C43 1.393(4)
C42 H44 0.9300
C43 H43 0.9300
C99 N1 1.442(4)
C99 H99A 0.9600
C99 H99B 0.9600
C99 H99C 0.9600
N1 C47 1.329(4)
C47 H48 0.9300
S1 O3 1.434(2)
S1 O4 1.4359(19)
S1 O2 1.4486(19)
S1 C44 1.818(3)
F1 C44 1.332(3)
F2 C44 1.319(3)
F3 C44 1.332(3)

loop_
_geom_torsion_atom_site_label_1
_geom_torsion_atom_site_label_2
_geom_torsion_atom_site_label_3
_geom_torsion_atom_site_label_4
_geom_torsion
O8 S2 C48 F4 -51.6(3)
O7 S2 C48 F4 67.5(3)
O9 S2 C48 F4 -172.1(2)
O8 S2 C48 F5 69.9(3)
O7 S2 C48 F5 -171.0(2)
O9 S2 C48 F5 -50.6(3)
O8 S2 C48 F6 -171.1(2)
O7 S2 C48 F6 -51.9(2)
O9 S2 C48 F6 68.5(2)
C17 C1 C2 C3 -1.2(4)
C1 C2 C3 C4 0.6(4)
C2 C3 C4 C18 0.5(4)
C2 C3 C4 P1 176.9(2)
C16 P1 C4 C3 -82.5(2)
C15 P1 C4 C3 37.5(2)
C5 P1 C4 C3 155.23(19)
C16 P1 C4 C18 93.7(2)
C15 P1 C4 C18 -146.3(2)
C5 P1 C4 C18 -28.5(2)
C16 P1 C5 C6 52.1(2)
C15 P1 C5 C6 -72.5(2)
C4 P1 C5 C6 171.58(18)
P1 C5 C6 C1A -67.6(2)
P1 C5 C6 C28 171.07(15)
P1 C5 C6 C7 55.0(2)
C1A C6 C7 P2 -68.7(2)
C28 C6 C7 P2 53.4(2)
C5 C6 C7 P2 168.73(16)
C25 P2 C7 C6 51.3(2)
C19 P2 C7 C6 -73.0(2)
C8 P2 C7 C6 168.89(17)
C25 P2 C8 C9 97.5(3)
C19 P2 C8 C9 -143.8(2)
C7 P2 C8 C9 -23.8(3)
C25 P2 C8 C26 -74.9(2)
C19 P2 C8 C26 43.7(2)
C7 P2 C8 C26 163.72(19)
C26 C8 C9 C10 -0.3(4)
P2 C8 C9 C10 -172.5(2)
C8 C9 C10 C11 0.5(5)
C9 C10 C11 C27 -0.5(5)
C43 C12 C13 C14 -0.1(5)
C12 C13 C14 C15 -0.3(4)
C13 C14 C15 C42 0.5(4)
C13 C14 C15 P1 179.7(2)
C16 P1 C15 C14 -0.3(2)
C4 P1 C15 C14 -119.4(2)
C5 P1 C15 C14 126.1(2)
C16 P1 C15 C42 178.91(19)
C4 P1 C15 C42 59.8(2)
C5 P1 C15 C42 -54.7(2)
C2 C1 C17 C18 0.6(5)
C1 C17 C18 C4 0.6(4)
C3 C4 C18 C17 -1.1(4)
P1 C4 C18 C17 -177.3(2)
C25 P2 C19 C20 -8.3(2)
C8 P2 C19 C20 -124.5(2)
C7 P2 C19 C20 117.3(2)
C25 P2 C19 C24 173.60(18)
C8 P2 C19 C24 57.4(2)
C7 P2 C19 C24 -60.8(2)
C24 C19 C20 C21 0.3(4)
P2 C19 C20 C21 -177.8(2)
C19 C20 C21 C22 0.3(4)
C20 C21 C22 C23 -0.4(4)
C21 C22 C23 C24 0.0(4)
C22 C23 C24 C19 0.5(4)
C20 C19 C24 C23 -0.7(4)
P2 C19 C24 C23 177.48(19)
C9 C8 C26 C27 0.1(4)
P2 C8 C26 C27 172.8(2)
C10 C11 C27 C26 0.3(5)
C8 C26 C27 C11 -0.1(4)
C1A C6 C28 P3 -64.7(2)
C5 C6 C28 P3 56.6(2)
C7 C6 C28 P3 173.33(16)
C35 P3 C28 C6 59.5(2)
C36 P3 C28 C6 177.69(19)
C29 P3 C28 C6 -64.4(2)
C35 P3 C29 C30 12.4(2)
C36 P3 C29 C30 -107.9(2)
C28 P3 C29 C30 138.5(2)
C35 P3 C29 C34 -170.4(2)
C36 P3 C29 C34 69.3(2)
C28 P3 C29 C34 -44.3(2)
C34 C29 C30 C31 -0.1(4)
P3 C29 C30 C31 177.2(2)
C29 C30 C31 C32 0.4(4)
C30 C31 C32 C33 0.2(4)
C31 C32 C33 C34 -1.0(4)
C32 C33 C34 C29 1.3(4)
C30 C29 C34 C33 -0.8(4)
P3 C29 C34 C33 -178.0(2)
C35 P3 C36 C41 -4.5(2)
C29 P3 C36 C41 114.9(2)
C28 P3 C36 C41 -124.4(2)
C35 P3 C36 C37 174.1(2)
C29 P3 C36 C37 -66.5(2)
C28 P3 C36 C37 54.2(2)
C41 C36 C37 C38 0.0(4)
P3 C36 C37 C38 -178.6(2)
C36 C37 C38 C39 0.4(4)
C37 C38 C39 C40 -1.0(4)
C38 C39 C40 C41 1.2(5)
C37 C36 C41 C40 0.2(4)
P3 C36 C41 C40 178.8(2)
C39 C40 C41 C36 -0.8(4)
C14 C15 C42 C43 -0.3(4)
P1 C15 C42 C43 -179.5(2)
C13 C12 C43 C42 0.3(4)
C15 C42 C43 C12 -0.1(4)
C99 N1 C47 O6 -7.2(5)
C98 N1 C47 O6 -171.4(4)
O12 S3 C49 F9 59.4(2)
O10 S3 C49 F9 -179.7(2)
O11 S3 C49 F9 -61.0(2)
O12 S3 C49 F8 179.3(2)
O10 S3 C49 F8 -59.8(2)
O11 S3 C49 F8 58.9(2)
O12 S3 C49 F7 -60.6(2)
O10 S3 C49 F7 60.3(2)
O11 S3 C49 F7 179.0(2)
O3 S1 C44 F2 61.9(2)
O4 S1 C44 F2 -58.9(2)
O2 S1 C44 F2 -178.8(2)
O3 S1 C44 F1 -177.92(19)
O4 S1 C44 F1 61.2(2)
O2 S1 C44 F1 -58.7(2)
O3 S1 C44 F3 -58.2(2)
O4 S1 C44 F3 -179.1(2)
O2 S1 C44 F3 61.0(2)
